data_1556376
loop_
_publ_author_name
'Jia, Dedong'
'Zhang, Wenjuan'
'Liu, Weiliang'
'Wang, Lin'
'Redshaw, Carl'
'Sun, Wen-Hua'

_publ_section_title
;
 Unsymmetrical \a-diiminonickel bromide complexes: synthesis,
 characterization and their catalytic behavior toward ethylene
;
_journal_issue 10
_journal_name_full 'Catalysis Science &amp; Technology'
_journal_page_first 2737
_journal_paper_doi 10.1039/c3cy00422h
_journal_volume 3
_journal_year 2013
_chemical_formula_moiety 'C45 H41 Br2 Cl N2 Ni'
_chemical_formula_sum 'C45 H41 Br2 Cl N2 Ni'
_chemical_formula_weight 863.78
_space_group_IT_number 14
_space_group_name_Hall '-P 2ybc'
_space_group_name_H-M_alt 'P 1 21/c 1'
_symmetry_space_group_name_H-M 'P 1 21/c 1'
_atom_sites_solution_hydrogens geom
_atom_sites_solution_primary direct
_atom_sites_solution_secondary difmap
_audit_creation_method SHELXL-97
_cell_angle_alpha 90.00
_cell_angle_beta 100.77(3)
_cell_angle_gamma 90.00
_cell_formula_units_Z 4
_cell_length_a 9.6013(19)
_cell_length_b 16.927(3)
_cell_length_c 24.799(5)
_cell_measurement_temperature 173(2)
_cell_measurement_theta_max 27.48
_cell_measurement_theta_min 2.41
_cell_volume 3959.4(14)
_computing_cell_refinement 'CrystalClear (Rigaku Inc., 2007)'
_computing_data_collection 'CrystalClear (Rigaku Inc., 2007)'
_computing_data_reduction 'CrystalClear (Rigaku Inc., 2007)'
_computing_molecular_graphics 'XP in Siemens SHELXTL (Sheldrick, 1994)'
_computing_publication_material 'SHELX97 (Sheldrick, 1997)'
_computing_structure_refinement 'SHELXL-97 (Sheldrick, 1997)'
_computing_structure_solution 'SHELXS-97 (Sheldrick, 1990)'
_diffrn_ambient_temperature 173(2)
_diffrn_measured_fraction_theta_full 0.994
_diffrn_measured_fraction_theta_max 0.994
_diffrn_measurement_device_type 'Saturn724+ CCD'
_diffrn_measurement_method '\w scans at fixed \c = 45\%'
_diffrn_radiation_monochromator graphite
_diffrn_radiation_source 'fine-focus sealed tube'
_diffrn_radiation_type MoK\a
_diffrn_radiation_wavelength 0.71073
_diffrn_reflns_av_R_equivalents 0.0594
_diffrn_reflns_av_sigmaI/netI 0.0609
_diffrn_reflns_limit_h_max 10
_diffrn_reflns_limit_h_min -12
_diffrn_reflns_limit_k_max 21
_diffrn_reflns_limit_k_min -21
_diffrn_reflns_limit_l_max 29
_diffrn_reflns_limit_l_min -32
_diffrn_reflns_number 26497
_diffrn_reflns_theta_full 27.48
_diffrn_reflns_theta_max 27.48
_diffrn_reflns_theta_min 2.41
_diffrn_standards_decay_% none
_diffrn_standards_interval_count none
_diffrn_standards_interval_time none
_diffrn_standards_number none
_exptl_absorpt_coefficient_mu 2.610
_exptl_absorpt_correction_T_max 1.0000
_exptl_absorpt_correction_T_min 0.4665
_exptl_absorpt_correction_type empirical
_exptl_absorpt_process_details 'SADABS (Sheldrick, 1996)'
_exptl_crystal_colour black
_exptl_crystal_density_diffrn 1.449
_exptl_crystal_density_method 'not measured'
_exptl_crystal_description block
_exptl_crystal_F_000 1760
_exptl_crystal_size_max 0.539
_exptl_crystal_size_mid 0.224
_exptl_crystal_size_min 0.188
_refine_diff_density_max 0.612
_refine_diff_density_min -0.574
_refine_diff_density_rms 0.109
_refine_ls_extinction_method none
_refine_ls_goodness_of_fit_ref 1.079
_refine_ls_hydrogen_treatment constr
_refine_ls_matrix_type full
_refine_ls_number_parameters 460
_refine_ls_number_reflns 9040
_refine_ls_number_restraints 0
_refine_ls_restrained_S_all 1.079
_refine_ls_R_factor_gt 0.0668
_refine_ls_shift/su_max 0.001
_refine_ls_shift/su_mean 0.000
_refine_ls_structure_factor_coef Fsqd
_refine_ls_weighting_details 'calc w=1/[\s^2^(Fo^2^)+(0.1218P)^2^+5.1785P] where P=(Fo^2^+2Fc^2^)/3'
_refine_ls_weighting_scheme calc
_refine_ls_wR_factor_gt 0.1943
_refine_ls_wR_factor_ref 0.2163
_reflns_number_gt 7654
_reflns_number_total 9040
_reflns_threshold_expression >2sigma(I)
_cod_data_source_file c3cy00422h.txt
_cod_data_source_block Ni4
_cod_original_sg_symbol_H-M P2(1)/c
_cod_database_code 1556376
_refine_ls_r_factor_ref 0.0818

loop_
_symmetry_equiv_pos_as_xyz
'x, y, z'
'-x, y+1/2, -z+1/2'
'-x, -y, -z'
'x, -y-1/2, z-1/2'

loop_
_atom_site_label
_atom_site_type_symbol
_atom_site_fract_x
_atom_site_fract_y
_atom_site_fract_z
_atom_site_U_iso_or_equiv
_atom_site_adp_type
_atom_site_occupancy
_atom_site_symmetry_multiplicity
_atom_site_calc_flag
_atom_site_refinement_flags
Br1 Br 0.42413(7) 0.94008(3) 0.24531(2) 0.04116(18) Uani 1 1 d .
N1 N 0.3587(4) 0.7476(2) 0.19096(14) 0.0196(7) Uani 1 1 d .
Ni1 Ni 0.35561(6) 0.86143(3) 0.16733(2) 0.02457(17) Uani 1 1 d .
C8 C 0.0246(4) 0.6211(3) 0.23894(19) 0.0252(9) Uani 1 1 d .
Br2 Br 0.16833(6) 0.89931(4) 0.09993(3) 0.0548(2) Uani 1 1 d .
N2 N 0.5424(4) 0.8294(2) 0.14966(15) 0.0228(7) Uani 1 1 d .
C1 C 0.5803(5) 0.7591(3) 0.16507(18) 0.0247(9) Uani 1 1 d .
Cl Cl -0.11164(12) 0.56608(8) 0.25784(5) 0.0321(3) Uani 1 1 d .
C22 C 0.2755(5) 0.6020(3) 0.09924(18) 0.0252(9) Uani 1 1 d .
C2 C 0.4767(4) 0.7117(3) 0.19013(18) 0.0228(9) Uani 1 1 d .
C3 C 0.5161(5) 0.6313(3) 0.2116(2) 0.0257(9) Uani 1 1 d .
H3A H 0.4374 0.6085 0.2265 0.038 Uiso 1 1 calc R
H3B H 0.6004 0.6345 0.2407 0.038 Uiso 1 1 calc R
H3C H 0.5366 0.5978 0.1818 0.038 Uiso 1 1 calc R
C7 C 0.0382(5) 0.6225(3) 0.18430(18) 0.0239(9) Uani 1 1 d .
H7A H -0.0276 0.5943 0.1578 0.029 Uiso 1 1 calc R
C28 C 0.0232(5) 0.6564(3) 0.06775(17) 0.0249(9) Uani 1 1 d .
C13 C 0.6319(5) 0.8824(3) 0.12556(19) 0.0256(9) Uani 1 1 d .
C6 C 0.1464(4) 0.6644(3) 0.16794(17) 0.0222(9) Uani 1 1 d .
C10 C 0.2258(5) 0.7070(3) 0.26315(18) 0.0239(9) Uani 1 1 d .
C11 C 0.3302(5) 0.7545(3) 0.30667(18) 0.0251(9) Uani 1 1 d .
H11A H 0.3637 0.8001 0.2868 0.030 Uiso 1 1 calc R
C33 C -0.0359(5) 0.5836(3) 0.04905(18) 0.0271(9) Uani 1 1 d .
H33A H 0.0125 0.5361 0.0614 0.033 Uiso 1 1 calc R
C5 C 0.2420(4) 0.7053(3) 0.20791(18) 0.0211(8) Uani 1 1 d .
C9 C 0.1157(5) 0.6648(3) 0.27803(19) 0.0267(9) Uani 1 1 d .
H9A H 0.1022 0.6656 0.3150 0.032 Uiso 1 1 calc R
C12 C 0.1644(4) 0.6639(3) 0.10812(17) 0.0214(8) Uani 1 1 d .
H12A H 0.2045 0.7166 0.1011 0.026 Uiso 1 1 calc R
C32 C -0.1647(5) 0.5799(3) 0.0125(2) 0.0329(11) Uani 1 1 d .
H32A H -0.2044 0.5302 0.0001 0.039 Uiso 1 1 calc R
C30 C -0.1782(6) 0.7210(4) 0.0120(2) 0.0373(12) Uani 1 1 d .
H30A H -0.2261 0.7684 -0.0009 0.045 Uiso 1 1 calc R
C14 C 0.7441(5) 0.9206(3) 0.1592(2) 0.0323(11) Uani 1 1 d .
C40 C 0.2477(5) 0.7901(3) 0.3484(2) 0.0291(10) Uani 1 1 d .
C34 C 0.4603(5) 0.7083(3) 0.33148(19) 0.0270(10) Uani 1 1 d .
C4 C 0.7187(5) 0.7218(3) 0.1585(2) 0.0351(11) Uani 1 1 d .
H4A H 0.7744 0.7599 0.1416 0.053 Uiso 1 1 calc R
H4B H 0.6997 0.6750 0.1350 0.053 Uiso 1 1 calc R
H4C H 0.7719 0.7062 0.1946 0.053 Uiso 1 1 calc R
C16 C 0.7908(5) 0.9911(3) 0.0792(2) 0.0328(11) Uani 1 1 d .
C35 C 0.4545(6) 0.6299(3) 0.3492(2) 0.0327(11) Uani 1 1 d .
H35A H 0.3656 0.6037 0.3450 0.039 Uiso 1 1 calc R
C20 C 0.4868(6) 0.8481(4) 0.0318(2) 0.0425(13) Uani 1 1 d .
H20A H 0.4809 0.8657 -0.0062 0.064 Uiso 1 1 calc R
H20B H 0.3952 0.8565 0.0430 0.064 Uiso 1 1 calc R
H20C H 0.5108 0.7918 0.0346 0.064 Uiso 1 1 calc R
C41 C 0.2548(6) 0.7581(4) 0.4003(2) 0.0403(13) Uani 1 1 d .
H41A H 0.3164 0.7151 0.4122 0.048 Uiso 1 1 calc R
C18 C 0.5999(5) 0.8948(3) 0.0689(2) 0.0293(10) Uani 1 1 d .
C39 C 0.5938(5) 0.7444(3) 0.3375(2) 0.0374(12) Uani 1 1 d .
H39A H 0.6006 0.7971 0.3251 0.045 Uiso 1 1 calc R
C31 C -0.2356(5) 0.6499(4) -0.0060(2) 0.0367(12) Uani 1 1 d .
H31A H -0.3234 0.6479 -0.0310 0.044 Uiso 1 1 calc R
C19 C 0.7860(7) 0.9055(4) 0.2207(2) 0.0468(15) Uani 1 1 d .
H19A H 0.7216 0.8665 0.2318 0.070 Uiso 1 1 calc R
H19B H 0.7798 0.9550 0.2407 0.070 Uiso 1 1 calc R
H19C H 0.8834 0.8855 0.2291 0.070 Uiso 1 1 calc R
C26 C 0.3889(6) 0.4754(3) 0.1161(2) 0.0396(13) Uani 1 1 d .
H26A H 0.3939 0.4251 0.1332 0.048 Uiso 1 1 calc R
C17 C 0.6801(5) 0.9496(3) 0.0467(2) 0.0330(11) Uani 1 1 d .
H17A H 0.6593 0.9593 0.0083 0.040 Uiso 1 1 calc R
C27 C 0.2821(5) 0.5285(3) 0.12347(19) 0.0313(10) Uani 1 1 d .
H27A H 0.2145 0.5139 0.1451 0.038 Uiso 1 1 calc R
C29 C -0.0493(5) 0.7248(3) 0.0492(2) 0.0303(10) Uani 1 1 d .
H29A H -0.0112 0.7747 0.0618 0.036 Uiso 1 1 calc R
C15 C 0.8230(5) 0.9749(3) 0.1346(2) 0.0320(11) Uani 1 1 d .
H15A H 0.9007 1.0013 0.1567 0.038 Uiso 1 1 calc R
C25 C 0.4871(6) 0.4954(4) 0.0842(2) 0.0431(14) Uani 1 1 d .
H25A H 0.5594 0.4592 0.0793 0.052 Uiso 1 1 calc R
C23 C 0.3732(5) 0.6214(3) 0.0663(2) 0.0333(11) Uani 1 1 d .
H23A H 0.3672 0.6713 0.0484 0.040 Uiso 1 1 calc R
C21 C 0.8767(6) 1.0503(4) 0.0540(3) 0.0462(14) Uani 1 1 d .
H21A H 0.9491 1.0734 0.0828 0.069 Uiso 1 1 calc R
H21B H 0.8143 1.0921 0.0360 0.069 Uiso 1 1 calc R
H21C H 0.9228 1.0238 0.0269 0.069 Uiso 1 1 calc R
C24 C 0.4787(6) 0.5690(4) 0.0592(2) 0.0454(15) Uani 1 1 d .
H24A H 0.5457 0.5835 0.0372 0.055 Uiso 1 1 calc R
C44 C 0.0824(8) 0.8870(4) 0.3679(3) 0.0615(19) Uani 1 1 d .
H44A H 0.0239 0.9315 0.3567 0.074 Uiso 1 1 calc R
C38 C 0.7164(6) 0.7042(5) 0.3614(3) 0.0559(18) Uani 1 1 d .
H38A H 0.8059 0.7298 0.3657 0.067 Uiso 1 1 calc R
C36 C 0.5780(6) 0.5902(4) 0.3728(2) 0.0440(14) Uani 1 1 d .
H36A H 0.5728 0.5372 0.3849 0.053 Uiso 1 1 calc R
C45 C 0.1651(7) 0.8555(4) 0.3332(3) 0.0450(14) Uani 1 1 d .
H45A H 0.1647 0.8792 0.2985 0.054 Uiso 1 1 calc R
C37 C 0.7081(7) 0.6276(4) 0.3788(3) 0.0518(16) Uani 1 1 d .
H37A H 0.7919 0.6002 0.3949 0.062 Uiso 1 1 calc R
C43 C 0.0853(8) 0.8530(4) 0.4199(3) 0.0565(18) Uani 1 1 d .
H43A H 0.0286 0.8740 0.4441 0.068 Uiso 1 1 calc R
C42 C 0.1702(8) 0.7899(4) 0.4348(2) 0.0517(16) Uani 1 1 d .
H42A H 0.1722 0.7667 0.4698 0.062 Uiso 1 1 calc R

loop_
_atom_site_aniso_label
_atom_site_aniso_U_11
_atom_site_aniso_U_22
_atom_site_aniso_U_33
_atom_site_aniso_U_23
_atom_site_aniso_U_13
_atom_site_aniso_U_12
Br1 0.0634(4) 0.0240(3) 0.0351(3) -0.0055(2) 0.0067(3) -0.0033(2)
N1 0.0208(16) 0.0191(17) 0.0182(17) -0.0021(14) 0.0017(13) -0.0019(14)
Ni1 0.0254(3) 0.0198(3) 0.0281(3) 0.0017(2) 0.0038(2) 0.0023(2)
C8 0.0176(19) 0.029(2) 0.029(2) 0.0052(19) 0.0028(17) 0.0052(17)
Br2 0.0441(3) 0.0381(3) 0.0689(5) 0.0091(3) -0.0239(3) 0.0010(2)
N2 0.0220(17) 0.0234(19) 0.0230(18) -0.0017(15) 0.0040(14) -0.0023(14)
C1 0.026(2) 0.025(2) 0.022(2) -0.0008(18) 0.0007(17) 0.0020(18)
Cl 0.0230(5) 0.0412(7) 0.0323(6) 0.0120(5) 0.0055(4) -0.0025(5)
C22 0.024(2) 0.030(2) 0.019(2) -0.0077(18) -0.0004(16) -0.0004(18)
C2 0.0185(18) 0.025(2) 0.022(2) -0.0027(17) -0.0019(16) -0.0006(16)
C3 0.026(2) 0.021(2) 0.029(2) 0.0040(18) 0.0027(18) 0.0027(17)
C7 0.023(2) 0.026(2) 0.021(2) 0.0034(18) 0.0000(16) 0.0038(17)
C28 0.025(2) 0.034(3) 0.0153(19) 0.0022(18) 0.0030(16) -0.0034(18)
C13 0.024(2) 0.027(2) 0.026(2) 0.0022(19) 0.0037(17) 0.0001(18)
C6 0.025(2) 0.024(2) 0.0170(19) 0.0034(17) 0.0025(16) 0.0050(17)
C10 0.027(2) 0.026(2) 0.018(2) -0.0018(17) 0.0028(16) 0.0019(17)
C11 0.032(2) 0.022(2) 0.020(2) -0.0044(17) 0.0031(17) -0.0003(18)
C33 0.034(2) 0.029(2) 0.019(2) -0.0042(18) 0.0062(18) -0.0048(19)
C5 0.0219(19) 0.019(2) 0.022(2) -0.0003(16) 0.0034(16) 0.0045(16)
C9 0.026(2) 0.031(2) 0.024(2) 0.0015(19) 0.0056(17) 0.0049(18)
C12 0.0222(19) 0.023(2) 0.019(2) 0.0010(16) 0.0031(16) 0.0019(16)
C32 0.029(2) 0.037(3) 0.031(2) -0.007(2) 0.0016(19) -0.007(2)
C30 0.034(3) 0.042(3) 0.031(3) 0.003(2) -0.006(2) 0.006(2)
C14 0.032(2) 0.038(3) 0.027(2) 0.000(2) 0.0042(19) -0.002(2)
C40 0.034(2) 0.027(2) 0.025(2) -0.0064(19) 0.0042(19) 0.0000(19)
C34 0.027(2) 0.029(2) 0.023(2) -0.0107(19) 0.0008(17) 0.0014(18)
C4 0.027(2) 0.032(3) 0.049(3) 0.006(2) 0.013(2) 0.006(2)
C16 0.026(2) 0.028(2) 0.047(3) 0.004(2) 0.012(2) 0.0035(19)
C35 0.034(2) 0.029(3) 0.033(3) -0.002(2) 0.001(2) 0.004(2)
C20 0.041(3) 0.055(4) 0.029(3) -0.001(3) -0.001(2) -0.014(3)
C41 0.046(3) 0.050(3) 0.027(3) 0.003(2) 0.014(2) 0.003(3)
C18 0.031(2) 0.027(2) 0.028(2) 0.0018(19) 0.0025(19) 0.0023(19)
C39 0.035(3) 0.034(3) 0.041(3) -0.014(2) 0.002(2) -0.001(2)
C31 0.022(2) 0.056(3) 0.029(2) -0.003(2) -0.0025(18) -0.004(2)
C19 0.047(3) 0.058(4) 0.032(3) 0.001(3) -0.004(2) -0.015(3)
C26 0.042(3) 0.036(3) 0.034(3) -0.009(2) -0.012(2) 0.012(2)
C17 0.036(3) 0.034(3) 0.028(2) 0.006(2) 0.003(2) -0.002(2)
C27 0.037(2) 0.034(3) 0.022(2) -0.004(2) -0.0005(19) -0.001(2)
C29 0.036(2) 0.026(2) 0.027(2) -0.0016(19) -0.0003(19) -0.001(2)
C15 0.029(2) 0.031(3) 0.036(3) 0.000(2) 0.0036(19) -0.007(2)
C25 0.034(3) 0.051(4) 0.041(3) -0.017(3) 0.000(2) 0.009(2)
C23 0.034(2) 0.037(3) 0.029(2) 0.003(2) 0.005(2) -0.002(2)
C21 0.034(3) 0.044(3) 0.062(4) 0.010(3) 0.014(3) -0.009(2)
C24 0.031(3) 0.067(4) 0.041(3) -0.019(3) 0.012(2) -0.007(3)
C44 0.077(5) 0.047(4) 0.067(5) -0.002(3) 0.031(4) 0.021(4)
C38 0.024(3) 0.070(5) 0.068(4) -0.022(4) -0.005(3) -0.003(3)
C36 0.049(3) 0.038(3) 0.040(3) -0.003(2) -0.007(2) 0.020(3)
C45 0.059(4) 0.038(3) 0.042(3) 0.000(3) 0.019(3) 0.013(3)
C37 0.043(3) 0.055(4) 0.050(4) -0.007(3) -0.009(3) 0.019(3)
C43 0.064(4) 0.061(4) 0.052(4) -0.020(3) 0.029(3) 0.008(3)
C42 0.073(4) 0.057(4) 0.028(3) -0.007(3) 0.017(3) 0.008(3)

loop_
_atom_type_symbol
_atom_type_description
_atom_type_scat_dispersion_real
_atom_type_scat_dispersion_imag
_atom_type_scat_source
C C 0.0033 0.0016 'International Tables Vol C Tables 4.2.6.8 and 6.1.1.4'
H H 0.0000 0.0000 'International Tables Vol C Tables 4.2.6.8 and 6.1.1.4'
N N 0.0061 0.0033 'International Tables Vol C Tables 4.2.6.8 and 6.1.1.4'
Cl Cl 0.1484 0.1585 'International Tables Vol C Tables 4.2.6.8 and 6.1.1.4'
Ni Ni 0.3393 1.1124 'International Tables Vol C Tables 4.2.6.8 and 6.1.1.4'
Br Br -0.2901 2.4595 'International Tables Vol C Tables 4.2.6.8 and 6.1.1.4'

loop_
_geom_angle_atom_site_label_1
_geom_angle_atom_site_label_2
_geom_angle_atom_site_label_3
_geom_angle
C2 N1 C5 119.9(4)
C2 N1 Ni1 114.3(3)
C5 N1 Ni1 125.8(3)
N2 Ni1 N1 80.75(15)
N2 Ni1 Br2 121.78(11)
N1 Ni1 Br2 116.40(10)
N2 Ni1 Br1 102.13(11)
N1 Ni1 Br1 108.51(10)
Br2 Ni1 Br1 120.13(4)
C7 C8 C9 120.8(4)
C7 C8 Cl 119.0(4)
C9 C8 Cl 120.2(4)
C1 N2 C13 122.8(4)
C1 N2 Ni1 113.7(3)
C13 N2 Ni1 123.3(3)
N2 C1 C2 116.6(4)
N2 C1 C4 124.3(4)
C2 C1 C4 119.2(4)
C27 C22 C23 119.2(5)
C27 C22 C12 121.9(4)
C23 C22 C12 118.9(4)
N1 C2 C3 126.3(4)
N1 C2 C1 114.0(4)
C3 C2 C1 119.6(4)
C6 C7 C8 120.6(4)
C29 C28 C33 118.6(4)
C29 C28 C12 118.5(4)
C33 C28 C12 122.9(4)
C14 C13 C18 122.2(4)
C14 C13 N2 119.6(4)
C18 C13 N2 118.2(4)
C7 C6 C5 118.4(4)
C7 C6 C12 120.8(4)
C5 C6 C12 120.8(4)
C9 C10 C5 118.6(4)
C9 C10 C11 120.6(4)
C5 C10 C11 120.8(4)
C34 C11 C40 114.9(4)
C34 C11 C10 113.2(4)
C40 C11 C10 108.9(4)
C32 C33 C28 120.7(5)
C6 C5 C10 121.4(4)
C6 C5 N1 118.5(4)
C10 C5 N1 120.1(4)
C10 C9 C8 120.1(4)
C6 C12 C28 112.8(3)
C6 C12 C22 110.5(3)
C28 C12 C22 113.7(4)
C33 C32 C31 119.6(5)
C31 C30 C29 120.6(5)
C13 C14 C15 117.7(4)
C13 C14 C19 123.4(5)
C15 C14 C19 118.8(5)
C45 C40 C41 119.7(5)
C45 C40 C11 118.3(5)
C41 C40 C11 122.0(5)
C35 C34 C39 118.0(5)
C35 C34 C11 122.8(4)
C39 C34 C11 119.3(5)
C15 C16 C17 118.6(5)
C15 C16 C21 120.4(5)
C17 C16 C21 120.9(5)
C36 C35 C34 120.5(5)
C40 C41 C42 119.0(6)
C17 C18 C13 117.8(4)
C17 C18 C20 119.9(5)
C13 C18 C20 122.2(5)
C38 C39 C34 121.0(6)
C30 C31 C32 119.9(5)
C25 C26 C27 120.9(6)
C18 C17 C16 121.8(5)
C22 C27 C26 119.8(5)
C28 C29 C30 120.6(5)
C16 C15 C14 121.7(5)
C26 C25 C24 119.1(5)
C24 C23 C22 120.8(5)
C23 C24 C25 120.2(5)
C45 C44 C43 119.8(6)
C37 C38 C39 120.1(6)
C37 C36 C35 120.4(6)
C40 C45 C44 120.6(6)
C38 C37 C36 120.1(5)
C42 C43 C44 118.7(6)
C43 C42 C41 122.0(6)

loop_
_geom_bond_atom_site_label_1
_geom_bond_atom_site_label_2
_geom_bond_distance
Br1 Ni1 2.3387(9)
N1 C2 1.289(6)
N1 C5 1.457(6)
N1 Ni1 2.012(4)
Ni1 N2 1.999(4)
Ni1 Br2 2.3054(11)
C8 C7 1.385(6)
C8 C9 1.391(7)
C8 Cl 1.740(5)
N2 C1 1.283(6)
N2 C13 1.446(6)
C1 C2 1.500(6)
C1 C4 1.507(6)
C22 C27 1.377(7)
C22 C23 1.394(7)
C22 C12 1.540(6)
C2 C3 1.485(6)
C7 C6 1.380(6)
C28 C29 1.384(7)
C28 C33 1.400(7)
C28 C12 1.533(6)
C13 C14 1.392(7)
C13 C18 1.396(7)
C6 C5 1.402(6)
C6 C12 1.525(6)
C10 C9 1.382(7)
C10 C5 1.408(6)
C10 C11 1.553(6)
C11 C34 1.505(6)
C11 C40 1.539(7)
C33 C32 1.392(7)
C32 C31 1.400(8)
C30 C31 1.362(8)
C30 C29 1.400(7)
C14 C15 1.401(7)
C14 C19 1.525(7)
C40 C45 1.372(8)
C40 C41 1.387(7)
C34 C35 1.401(7)
C34 C39 1.402(7)
C16 C15 1.379(7)
C16 C17 1.397(7)
C16 C21 1.505(7)
C35 C36 1.393(7)
C20 C18 1.509(7)
C41 C42 1.392(8)
C18 C17 1.384(7)
C39 C38 1.393(8)
C26 C25 1.381(9)
C26 C27 1.401(7)
C25 C24 1.387(9)
C23 C24 1.381(8)
C44 C45 1.382(9)
C44 C43 1.408(10)
C38 C37 1.374(10)
C36 C37 1.383(10)
C43 C42 1.353(10)
